data_7000653
loop_
_publ_author_name
'Wong, Elizabeth'
'Li, John'
'Seward, Corey'
'Wang, Suning'

_publ_section_title
;
 Cu(i) and Ag(i) complexes of 7-azaindolyl and
 2,2&#x2032;-dipyridylamino substituted 1,3,5-triazine and benzene: the
 central core impact on structure, solution dynamics and fluorescence
 of the complexes
;
_journal_issue 10
_journal_name_full 'Dalton Transactions'
_journal_page_first 1776
_journal_page_last 1785
_journal_paper_doi 10.1039/b814393e
_journal_year 2009
_chemical_formula_sum 'C46 H35 B Cl2 Cu F4 N6 P'
_chemical_formula_weight 924.02
_chemical_name_systematic
;
?
;
_space_group_IT_number 14
_symmetry_cell_setting monoclinic
_symmetry_space_group_name_Hall '-P 2ybc'
_symmetry_space_group_name_H-M 'P 1 21/c 1'
_atom_sites_solution_hydrogens geom
_atom_sites_solution_primary direct
_atom_sites_solution_secondary difmap
_audit_creation_method SHELXL-97
_cell_angle_alpha 90.00
_cell_angle_beta 92.189(5)
_cell_angle_gamma 90.00
_cell_formula_units_Z 4
_cell_length_a 12.115(4)
_cell_length_b 14.578(4)
_cell_length_c 23.231(7)
_cell_measurement_temperature 180(2)
_cell_volume 4100(2)
_computing_cell_refinement 'Bruker XSCANS'
_computing_data_collection 'Bruker XSCANS'
_computing_data_reduction 'Bruker SHELXTL'
_computing_molecular_graphics 'Bruker SHELXTL'
_computing_publication_material 'Bruker SHELXTL'
_computing_structure_refinement 'SHELXL-97 (Sheldrick, 1997)'
_computing_structure_solution 'SHELXS-97 (Sheldrick, 1990)'
_diffrn_ambient_temperature 180(2)
_diffrn_measured_fraction_theta_full 0.994
_diffrn_measured_fraction_theta_max 0.994
_diffrn_measurement_device_type 'Bruker P4'
_diffrn_measurement_method '\w scans'
_diffrn_radiation_monochromator graphite
_diffrn_radiation_source 'fine-focus sealed tube'
_diffrn_radiation_type MoK\a
_diffrn_radiation_wavelength 0.71073
_diffrn_reflns_av_R_equivalents 0.0476
_diffrn_reflns_av_sigmaI/netI 0.0777
_diffrn_reflns_limit_h_max 13
_diffrn_reflns_limit_h_min -14
_diffrn_reflns_limit_k_max 17
_diffrn_reflns_limit_k_min -15
_diffrn_reflns_limit_l_max 28
_diffrn_reflns_limit_l_min -28
_diffrn_reflns_number 19058
_diffrn_reflns_theta_full 26.00
_diffrn_reflns_theta_max 26.00
_diffrn_reflns_theta_min 1.65
_exptl_absorpt_coefficient_mu 0.764
_exptl_absorpt_correction_T_max 0.8623
_exptl_absorpt_correction_T_min 0.8033
_exptl_absorpt_correction_type multi-scan
_exptl_crystal_colour colorless
_exptl_crystal_density_diffrn 1.497
_exptl_crystal_density_method 'not measured'
_exptl_crystal_description rectangle
_exptl_crystal_F_000 1888
_exptl_crystal_size_max 0.30
_exptl_crystal_size_mid 0.20
_exptl_crystal_size_min 0.20
_platon_squeeze_details
;
One CH2Cl2 molecule per molecule of 2 was removed.
;
_refine_diff_density_max 0.591
_refine_diff_density_min -0.373
_refine_diff_density_rms 0.070
_refine_ls_extinction_method none
_refine_ls_goodness_of_fit_ref 1.009
_refine_ls_hydrogen_treatment constr
_refine_ls_matrix_type full
_refine_ls_number_parameters 553
_refine_ls_number_reflns 8002
_refine_ls_number_restraints 0
_refine_ls_restrained_S_all 1.009
_refine_ls_R_factor_all 0.0863
_refine_ls_R_factor_gt 0.0528
_refine_ls_shift/su_max 0.000
_refine_ls_shift/su_mean 0.000
_refine_ls_structure_factor_coef Fsqd
_refine_ls_weighting_details 'calc w=1/[\s^2^(Fo^2^)+(0.0580P)^2^+0.0000P] where P=(Fo^2^+2Fc^2^)/3'
_refine_ls_weighting_scheme calc
_refine_ls_wR_factor_gt 0.1143
_refine_ls_wR_factor_ref 0.1237
_reflns_number_gt 5160
_reflns_number_total 8002
_reflns_threshold_expression >2sigma(I)
_cod_data_source_file b814393e.txt
_cod_data_source_block jli4b
_cod_depositor_comments
;
The following automatic conversions were performed:
'_symmetry_cell_setting' value 'Monoclinic' changed to 'monoclinic'
according to '/home/saulius/struct/CIF-dictionaries/cif_core.dic'
dictionary named 'cif_core.dic' version 2.4.1 from
2010-06-29.

'_exptl_absorpt_correction_type' value 'Multi-scan' changed
to 'multi-scan' according to
'/home/saulius/struct/CIF-dictionaries/cif_core.dic' dictionary named
'cif_core.dic' version 2.4.1 from 2010-06-29.

Automatic conversion script
Id: cif_fix_enum 1527 2010-12-29 10:47:43Z saulius 
;
_cod_original_sg_symbol_H-M P2(1)/c
_cod_database_code 7000653

loop_
_symmetry_equiv_pos_as_xyz
'x, y, z'
'-x, y+1/2, -z+1/2'
'-x, -y, -z'
'x, -y-1/2, z-1/2'

loop_
_atom_site_label
_atom_site_type_symbol
_atom_site_fract_x
_atom_site_fract_y
_atom_site_fract_z
_atom_site_U_iso_or_equiv
_atom_site_adp_type
_atom_site_occupancy
_atom_site_symmetry_multiplicity
_atom_site_calc_flag
_atom_site_refinement_flags
_atom_site_disorder_assembly
_atom_site_disorder_group
B1 B 0.4988(4) 0.1962(3) 0.1406(2) 0.0476(12) Uani 1 1 d . . .
P1 P 0.89846(7) 0.26010(5) 0.31926(4) 0.0254(2) Uani 1 1 d . . .
Cu1 Cu 0.89426(3) 0.15718(3) 0.248329(16) 0.02613(12) Uani 1 1 d . . .
N1 N 1.3147(2) 0.15085(19) 0.32257(12) 0.0356(7) Uani 1 1 d . . .
N2 N 1.2492(3) 0.1632(2) 0.41868(14) 0.0520(9) Uani 1 1 d . . .
N3 N 0.9742(2) -0.02762(16) 0.32225(11) 0.0281(6) Uani 1 1 d . . .
N4 N 0.8099(2) 0.04836(17) 0.28399(11) 0.0264(6) Uani 1 1 d . . .
N5 N 0.8898(2) 0.16290(17) 0.16132(11) 0.0267(6) Uani 1 1 d . . .
N6 N 1.0813(2) 0.12108(17) 0.14852(11) 0.0268(6) Uani 1 1 d . . .
C1 C 1.4078(3) 0.1826(2) 0.29534(17) 0.0408(9) Uani 1 1 d . . .
H1A H 1.4216 0.1747 0.2557 0.049 Uiso 1 1 calc R . .
C2 C 1.4747(3) 0.2258(3) 0.3334(2) 0.0507(11) Uani 1 1 d . . .
H2B H 1.5441 0.2525 0.3255 0.061 Uiso 1 1 calc R . .
C3 C 1.4247(3) 0.2251(3) 0.3874(2) 0.0500(11) Uani 1 1 d . . .
C4 C 1.4496(4) 0.2579(4) 0.4423(2) 0.0828(17) Uani 1 1 d . . .
H4A H 1.5171 0.2890 0.4508 0.099 Uiso 1 1 calc R . .
C5 C 1.3744(5) 0.2445(4) 0.4839(2) 0.101(2) Uani 1 1 d . . .
H5A H 1.3893 0.2668 0.5218 0.121 Uiso 1 1 calc R . .
C6 C 1.2763(4) 0.1981(4) 0.4709(2) 0.0771(15) Uani 1 1 d . . .
H6A H 1.2254 0.1908 0.5006 0.092 Uiso 1 1 calc R . .
C7 C 1.3239(3) 0.1771(2) 0.38017(17) 0.0406(9) Uani 1 1 d . . .
C8 C 0.9932(3) -0.1002(2) 0.36038(14) 0.0356(8) Uani 1 1 d . . .
H8A H 1.0642 -0.1222 0.3724 0.043 Uiso 1 1 calc R . .
C9 C 0.8976(3) -0.1345(2) 0.37781(16) 0.0422(9) Uani 1 1 d . . .
H9A H 0.8893 -0.1843 0.4036 0.051 Uiso 1 1 calc R . .
C10 C 0.8092(3) -0.0819(2) 0.35016(14) 0.0346(8) Uani 1 1 d . . .
C11 C 0.6953(3) -0.0813(3) 0.35024(17) 0.0476(10) Uani 1 1 d . . .
H11A H 0.6558 -0.1249 0.3719 0.057 Uiso 1 1 calc R . .
C12 C 0.6411(3) -0.0152(3) 0.31768(17) 0.0494(10) Uani 1 1 d . . .
H12A H 0.5627 -0.0126 0.3172 0.059 Uiso 1 1 calc R . .
C13 C 0.6987(3) 0.0477(2) 0.28553(15) 0.0365(8) Uani 1 1 d . . .
H13A H 0.6580 0.0921 0.2637 0.044 Uiso 1 1 calc R . .
C14 C 0.8607(3) -0.0164(2) 0.31617(13) 0.0277(7) Uani 1 1 d . . .
C15 C 1.1489(3) 0.1169(2) 0.10159(15) 0.0345(8) Uani 1 1 d . . .
H15A H 1.2251 0.1012 0.1035 0.041 Uiso 1 1 calc R . .
C16 C 1.0901(3) 0.1384(2) 0.05296(15) 0.0353(8) Uani 1 1 d . . .
H16A H 1.1174 0.1400 0.0152 0.042 Uiso 1 1 calc R . .
C17 C 0.9796(3) 0.1582(2) 0.06844(13) 0.0293(7) Uani 1 1 d . . .
C18 C 0.8819(3) 0.1858(2) 0.03990(15) 0.0389(9) Uani 1 1 d . . .
H18A H 0.8785 0.1947 -0.0006 0.047 Uiso 1 1 calc R . .
C19 C 0.7906(3) 0.2000(3) 0.07214(15) 0.0415(9) Uani 1 1 d . . .
H19A H 0.7227 0.2180 0.0537 0.050 Uiso 1 1 calc R . .
C20 C 0.7971(3) 0.1880(2) 0.13181(15) 0.0360(8) Uani 1 1 d . . .
H20A H 0.7324 0.1981 0.1527 0.043 Uiso 1 1 calc R . .
C21 C 0.9765(3) 0.14742(19) 0.12859(14) 0.0258(7) Uani 1 1 d . . .
C22 C 1.1465(3) 0.0585(2) 0.32257(14) 0.0290(8) Uani 1 1 d . . .
H22A H 1.1594 0.0457 0.3624 0.035 Uiso 1 1 calc R . .
C23 C 1.2207(3) 0.1114(2) 0.29319(14) 0.0299(8) Uani 1 1 d . . .
C24 C 1.2015(3) 0.1326(2) 0.23506(14) 0.0291(8) Uani 1 1 d . . .
H24A H 1.2515 0.1703 0.2152 0.035 Uiso 1 1 calc R . .
C25 C 1.1077(3) 0.0973(2) 0.20691(13) 0.0257(7) Uani 1 1 d . . .
C26 C 1.0348(3) 0.0411(2) 0.23482(13) 0.0230(7) Uani 1 1 d . . .
C27 C 1.0539(3) 0.02448(19) 0.29371(14) 0.0241(7) Uani 1 1 d . . .
H26 H 0.980(3) 0.008(2) 0.2143(15) 0.050 Uiso 1 1 d . . .
C28 C 0.7829(3) 0.3398(2) 0.31180(14) 0.0286(7) Uani 1 1 d . . .
C29 C 0.7351(3) 0.3514(2) 0.25723(16) 0.0427(9) Uani 1 1 d . . .
H29A H 0.7648 0.3198 0.2256 0.051 Uiso 1 1 calc R . .
C30 C 0.6441(3) 0.4085(3) 0.24808(18) 0.0544(11) Uani 1 1 d . . .
H30A H 0.6116 0.4150 0.2104 0.065 Uiso 1 1 calc R . .
C31 C 0.6018(3) 0.4548(3) 0.29282(19) 0.0484(10) Uani 1 1 d . . .
H31A H 0.5392 0.4932 0.2864 0.058 Uiso 1 1 calc R . .
C32 C 0.6485(3) 0.4465(2) 0.34719(18) 0.0417(9) Uani 1 1 d . . .
H32A H 0.6194 0.4801 0.3782 0.050 Uiso 1 1 calc R . .
C33 C 0.7386(3) 0.3891(2) 0.35689(16) 0.0367(8) Uani 1 1 d . . .
H33A H 0.7705 0.3832 0.3947 0.044 Uiso 1 1 calc R . .
C34 C 1.0215(3) 0.32897(19) 0.33443(14) 0.0264(7) Uani 1 1 d . . .
C35 C 1.1057(3) 0.3249(2) 0.29618(15) 0.0299(8) Uani 1 1 d . . .
H35A H 1.0968 0.2889 0.2622 0.036 Uiso 1 1 calc R . .
C36 C 1.2043(3) 0.3734(2) 0.30700(17) 0.0401(9) Uani 1 1 d . . .
H36A H 1.2623 0.3691 0.2808 0.048 Uiso 1 1 calc R . .
C37 C 1.2172(3) 0.4271(2) 0.35529(17) 0.0430(10) Uani 1 1 d . . .
H37A H 1.2839 0.4601 0.3626 0.052 Uiso 1 1 calc R . .
C38 C 1.1323(3) 0.4326(2) 0.39327(15) 0.0413(9) Uani 1 1 d . . .
H38A H 1.1407 0.4704 0.4265 0.050 Uiso 1 1 calc R . .
C39 C 1.0355(3) 0.3839(2) 0.38362(14) 0.0339(8) Uani 1 1 d . . .
H39A H 0.9784 0.3877 0.4104 0.041 Uiso 1 1 calc R . .
C40 C 0.8772(3) 0.2011(2) 0.38742(13) 0.0257(7) Uani 1 1 d . . .
C41 C 0.7722(3) 0.1770(2) 0.40358(14) 0.0340(8) Uani 1 1 d . . .
H41A H 0.7094 0.1987 0.3819 0.041 Uiso 1 1 calc R . .
C42 C 0.7579(3) 0.1212(2) 0.45148(16) 0.0432(9) Uani 1 1 d . . .
H42A H 0.6857 0.1055 0.4626 0.052 Uiso 1 1 calc R . .
C43 C 0.8485(3) 0.0888(2) 0.48248(16) 0.0467(10) Uani 1 1 d . . .
H43A H 0.8388 0.0504 0.5150 0.056 Uiso 1 1 calc R . .
C44 C 0.9531(3) 0.1116(2) 0.46665(15) 0.0422(9) Uani 1 1 d . . .
H44A H 1.0152 0.0889 0.4884 0.051 Uiso 1 1 calc R . .
C45 C 0.9688(3) 0.1670(2) 0.41963(14) 0.0312(8) Uani 1 1 d . . .
H45A H 1.0415 0.1822 0.4090 0.037 Uiso 1 1 calc R . .
F1 F 0.5528(4) 0.1723(7) 0.1891(3) 0.082(2) Uani 0.60 1 d P . .
F1A F 0.5381(5) 0.2165(7) 0.0862(3) 0.065(2) Uani 0.40 1 d P . .
F2 F 0.5383(4) 0.2751(5) 0.1198(4) 0.0871(18) Uani 0.60 1 d P . .
F2A F 0.5512(6) 0.1099(7) 0.1519(6) 0.097(3) Uani 0.40 1 d P . .
F4 F 0.3887(2) 0.1958(2) 0.14504(14) 0.1057(12) Uani 1 1 d . . .
F3A F 0.5073(8) 0.1325(6) 0.1009(4) 0.164(3) Uani 0.60 1 d P . .
F3 F 0.5357(9) 0.2568(11) 0.1775(6) 0.142(5) Uani 0.40 1 d P . .

loop_
_atom_site_aniso_label
_atom_site_aniso_U_11
_atom_site_aniso_U_22
_atom_site_aniso_U_33
_atom_site_aniso_U_23
_atom_site_aniso_U_13
_atom_site_aniso_U_12
B1 0.043(3) 0.055(3) 0.044(3) -0.001(3) -0.007(2) -0.011(2)
P1 0.0289(5) 0.0261(4) 0.0212(5) 0.0006(3) 0.0023(4) 0.0006(4)
Cu1 0.0287(2) 0.0298(2) 0.0200(2) -0.00035(18) 0.00215(16) 0.00060(18)
N1 0.0236(15) 0.0441(16) 0.0386(18) -0.0018(14) -0.0038(13) -0.0044(13)
N2 0.041(2) 0.076(2) 0.039(2) -0.0164(18) -0.0045(16) -0.0002(18)
N3 0.0309(16) 0.0272(13) 0.0261(15) 0.0049(12) -0.0008(12) -0.0013(12)
N4 0.0231(15) 0.0343(14) 0.0219(15) -0.0010(12) 0.0008(12) -0.0021(12)
N5 0.0272(15) 0.0341(14) 0.0189(14) 0.0009(12) 0.0024(12) 0.0011(12)
N6 0.0288(15) 0.0294(13) 0.0225(15) 0.0021(12) 0.0064(12) 0.0027(12)
C1 0.028(2) 0.043(2) 0.051(2) 0.0025(18) 0.0010(18) -0.0008(16)
C2 0.029(2) 0.049(2) 0.073(3) -0.002(2) -0.010(2) -0.0065(18)
C3 0.036(2) 0.053(2) 0.060(3) -0.015(2) -0.009(2) -0.0005(19)
C4 0.059(3) 0.110(4) 0.078(4) -0.040(3) -0.014(3) -0.021(3)
C5 0.087(4) 0.149(6) 0.064(4) -0.053(4) -0.017(3) -0.024(4)
C6 0.064(3) 0.116(4) 0.051(3) -0.031(3) -0.005(3) -0.006(3)
C7 0.032(2) 0.043(2) 0.045(2) -0.0105(18) -0.0103(19) 0.0036(17)
C8 0.043(2) 0.0369(18) 0.0263(19) 0.0082(16) -0.0024(17) 0.0026(17)
C9 0.053(3) 0.038(2) 0.035(2) 0.0115(17) 0.0049(19) -0.0048(18)
C10 0.040(2) 0.0371(18) 0.0273(19) 0.0021(16) 0.0057(16) -0.0097(16)
C11 0.044(2) 0.055(2) 0.045(2) 0.010(2) 0.0060(19) -0.018(2)
C12 0.031(2) 0.069(3) 0.048(3) -0.001(2) 0.0030(19) -0.018(2)
C13 0.033(2) 0.045(2) 0.032(2) -0.0036(17) -0.0008(16) -0.0028(16)
C14 0.0293(19) 0.0329(17) 0.0208(18) -0.0052(14) -0.0007(14) -0.0053(15)
C15 0.036(2) 0.0311(17) 0.038(2) -0.0003(16) 0.0132(17) 0.0037(16)
C16 0.048(2) 0.0346(18) 0.0238(19) -0.0002(15) 0.0124(17) -0.0003(16)
C17 0.041(2) 0.0311(16) 0.0165(16) 0.0006(14) 0.0060(15) 0.0011(16)
C18 0.051(2) 0.048(2) 0.0178(18) 0.0035(16) -0.0009(17) -0.0002(18)
C19 0.037(2) 0.061(2) 0.026(2) 0.0035(18) -0.0040(17) 0.0067(19)
C20 0.030(2) 0.051(2) 0.0273(19) -0.0001(16) 0.0010(16) 0.0054(16)
C21 0.0301(18) 0.0221(15) 0.0254(17) -0.0006(14) 0.0032(14) 0.0007(14)
C22 0.0270(18) 0.0356(17) 0.0241(18) 0.0010(15) -0.0022(15) 0.0035(15)
C23 0.0223(18) 0.0332(17) 0.034(2) -0.0050(15) 0.0009(15) 0.0030(15)
C24 0.0215(17) 0.0345(17) 0.0317(19) 0.0004(15) 0.0059(15) 0.0023(14)
C25 0.0273(18) 0.0273(16) 0.0230(17) -0.0040(14) 0.0074(14) 0.0050(14)
C26 0.0228(17) 0.0236(15) 0.0226(17) -0.0024(13) -0.0004(14) 0.0022(13)
C27 0.0237(17) 0.0212(14) 0.0276(18) -0.0008(13) 0.0041(14) 0.0022(13)
C28 0.0282(18) 0.0232(15) 0.0345(19) -0.0011(15) 0.0025(15) 0.0014(14)
C29 0.045(2) 0.048(2) 0.035(2) -0.0006(18) 0.0037(18) 0.0125(19)
C30 0.052(3) 0.063(3) 0.047(3) 0.007(2) -0.009(2) 0.021(2)
C31 0.036(2) 0.042(2) 0.067(3) 0.004(2) -0.001(2) 0.0090(18)
C32 0.040(2) 0.0310(18) 0.055(3) -0.0092(18) 0.0113(19) 0.0016(17)
C33 0.037(2) 0.0366(18) 0.037(2) -0.0040(17) 0.0018(17) 0.0005(16)
C34 0.0288(18) 0.0235(15) 0.0269(18) 0.0050(14) 0.0002(15) 0.0002(14)
C35 0.0311(19) 0.0287(17) 0.0296(18) 0.0034(15) -0.0001(15) 0.0026(15)
C36 0.033(2) 0.0409(19) 0.047(2) 0.0116(18) 0.0061(18) 0.0031(16)
C37 0.035(2) 0.044(2) 0.050(3) 0.0127(19) -0.0125(19) -0.0103(18)
C38 0.056(3) 0.0367(19) 0.030(2) 0.0026(17) -0.0106(19) -0.0080(19)
C39 0.043(2) 0.0346(17) 0.0237(19) 0.0026(15) 0.0040(16) -0.0034(16)
C40 0.0296(19) 0.0270(16) 0.0206(17) -0.0026(13) 0.0039(14) -0.0014(14)
C41 0.033(2) 0.0425(19) 0.0268(19) 0.0003(16) 0.0053(16) -0.0046(16)
C42 0.044(2) 0.050(2) 0.037(2) 0.0007(18) 0.0096(19) -0.0136(18)
C43 0.069(3) 0.042(2) 0.029(2) 0.0128(17) 0.007(2) -0.006(2)
C44 0.058(3) 0.039(2) 0.029(2) 0.0057(17) -0.0010(19) 0.0070(19)
C45 0.0321(19) 0.0327(17) 0.0292(19) -0.0013(15) 0.0049(15) 0.0051(15)
F1 0.038(3) 0.155(6) 0.054(3) 0.051(4) 0.007(2) 0.023(4)
F1A 0.033(3) 0.117(7) 0.044(4) 0.028(4) 0.005(3) -0.006(4)
F2 0.054(3) 0.101(4) 0.106(5) 0.061(4) 0.003(4) -0.015(3)
F2A 0.043(4) 0.101(7) 0.146(9) 0.089(7) 0.013(6) 0.006(4)
F4 0.0312(15) 0.156(3) 0.129(3) 0.075(2) -0.0031(16) -0.0145(16)
F3A 0.237(10) 0.130(6) 0.125(7) -0.055(6) 0.016(7) -0.038(6)
F3 0.102(8) 0.202(12) 0.124(10) -0.106(10) 0.039(7) -0.083(9)

loop_
_atom_type_symbol
_atom_type_description
_atom_type_scat_dispersion_real
_atom_type_scat_dispersion_imag
_atom_type_scat_source
C C 0.0033 0.0016 'International Tables Vol C Tables 4.2.6.8 and 6.1.1.4'
H H 0.0000 0.0000 'International Tables Vol C Tables 4.2.6.8 and 6.1.1.4'
B B 0.0013 0.0007 'International Tables Vol C Tables 4.2.6.8 and 6.1.1.4'
N N 0.0061 0.0033 'International Tables Vol C Tables 4.2.6.8 and 6.1.1.4'
F F 0.0171 0.0103 'International Tables Vol C Tables 4.2.6.8 and 6.1.1.4'
P P 0.1023 0.0942 'International Tables Vol C Tables 4.2.6.8 and 6.1.1.4'
Cu Cu 0.3201 1.2651 'International Tables Vol C Tables 4.2.6.8 and 6.1.1.4'
Cl Cl 0.1484 0.1585 'International Tables Vol C Tables 4.2.6.8 and 6.1.1.4'

loop_
_geom_angle_atom_site_label_1
_geom_angle_atom_site_label_2
_geom_angle_atom_site_label_3
_geom_angle
_geom_angle_site_symmetry_1
_geom_angle_site_symmetry_3
_geom_angle_publ_flag
F3 B1 F3A 155.4(8) . . ?
F3 B1 F1 58.1(7) . . ?
F3A B1 F1 111.2(6) . . ?
F3 B1 F4 105.6(6) . . ?
F3A B1 F4 99.0(5) . . ?
F1 B1 F4 113.1(5) . . ?
F3 B1 F2 62.4(7) . . ?
F3A B1 F2 108.3(6) . . ?
F1 B1 F2 111.0(5) . . ?
F4 B1 F2 113.6(4) . . ?
F3 B1 F1A 109.4(8) . . ?
F3A B1 F1A 58.5(5) . . ?
F1 B1 F1A 130.4(5) . . ?
F4 B1 F1A 116.4(4) . . ?
F2 B1 F1A 49.9(4) . . ?
F3 B1 F2A 109.7(9) . . ?
F3A B1 F2A 57.4(6) . . ?
F1 B1 F2A 54.0(5) . . ?
F4 B1 F2A 114.7(5) . . ?
F2 B1 F2A 131.2(5) . . ?
F1A B1 F2A 100.9(7) . . ?
C34 P1 C28 106.68(14) . . ?
C34 P1 C40 103.49(14) . . ?
C28 P1 C40 104.44(15) . . ?
C34 P1 Cu1 120.67(11) . . ?
C28 P1 Cu1 111.31(11) . . ?
C40 P1 Cu1 108.87(10) . . ?
N5 Cu1 N4 115.82(10) . . ?
N5 Cu1 P1 135.30(8) . . ?
N4 Cu1 P1 102.54(8) . . ?
N5 Cu1 C26 83.78(10) . . ?
N4 Cu1 C26 82.94(11) . . ?
P1 Cu1 C26 124.64(8) . . ?
C7 N1 C1 107.9(3) . . ?
C7 N1 C23 127.2(3) . . ?
C1 N1 C23 124.2(3) . . ?
C7 N2 C6 113.9(4) . . ?
C14 N3 C8 107.1(3) . . ?
C14 N3 C27 125.5(3) . . ?
C8 N3 C27 127.4(3) . . ?
C14 N4 C13 114.7(3) . . ?
C14 N4 Cu1 122.6(2) . . ?
C13 N4 Cu1 121.6(2) . . ?
C21 N5 C20 114.5(3) . . ?
C21 N5 Cu1 124.7(2) . . ?
C20 N5 Cu1 120.8(2) . . ?
C21 N6 C15 108.0(3) . . ?
C21 N6 C25 123.7(3) . . ?
C15 N6 C25 128.2(3) . . ?
C2 C1 N1 109.8(4) . . ?
C1 C2 C3 108.3(4) . . ?
C4 C3 C7 116.0(4) . . ?
C4 C3 C2 136.8(4) . . ?
C7 C3 C2 107.2(3) . . ?
C5 C4 C3 118.3(4) . . ?
C4 C5 C6 120.1(5) . . ?
N2 C6 C5 123.9(5) . . ?
N2 C7 N1 125.5(3) . . ?
N2 C7 C3 127.7(4) . . ?
N1 C7 C3 106.8(4) . . ?
C9 C8 N3 110.6(3) . . ?
C8 C9 C10 107.6(3) . . ?
C11 C10 C14 117.7(3) . . ?
C11 C10 C9 136.5(3) . . ?
C14 C10 C9 105.8(3) . . ?
C12 C11 C10 117.3(3) . . ?
C11 C12 C13 121.3(4) . . ?
N4 C13 C12 122.8(3) . . ?
N4 C14 N3 125.0(3) . . ?
N4 C14 C10 126.1(3) . . ?
N3 C14 C10 108.9(3) . . ?
C16 C15 N6 109.8(3) . . ?
C15 C16 C17 107.8(3) . . ?
C18 C17 C21 116.7(3) . . ?
C18 C17 C16 136.5(3) . . ?
C21 C17 C16 106.8(3) . . ?
C19 C18 C17 118.1(3) . . ?
C18 C19 C20 120.4(3) . . ?
N5 C20 C19 123.7(3) . . ?
N5 C21 N6 125.7(3) . . ?
N5 C21 C17 126.6(3) . . ?
N6 C21 C17 107.6(3) . . ?
C27 C22 C23 119.5(3) . . ?
C22 C23 C24 120.9(3) . . ?
C22 C23 N1 120.7(3) . . ?
C24 C23 N1 118.3(3) . . ?
C25 C24 C23 118.5(3) . . ?
C26 C25 C24 121.6(3) . . ?
C26 C25 N6 117.8(3) . . ?
C24 C25 N6 120.6(3) . . ?
C25 C26 C27 118.4(3) . . ?
C25 C26 Cu1 96.38(19) . . ?
C27 C26 Cu1 94.86(19) . . ?
C22 C27 C26 121.0(3) . . ?
C22 C27 N3 121.6(3) . . ?
C26 C27 N3 117.5(3) . . ?
C29 C28 C33 117.7(3) . . ?
C29 C28 P1 117.3(3) . . ?
C33 C28 P1 125.0(3) . . ?
C28 C29 C30 121.0(4) . . ?
C31 C30 C29 120.1(4) . . ?
C30 C31 C32 120.5(3) . . ?
C31 C32 C33 119.9(4) . . ?
C32 C33 C28 120.8(3) . . ?
C35 C34 C39 118.7(3) . . ?
C35 C34 P1 118.2(2) . . ?
C39 C34 P1 123.1(3) . . ?
C34 C35 C36 120.6(3) . . ?
C37 C36 C35 120.3(4) . . ?
C36 C37 C38 119.4(3) . . ?
C39 C38 C37 120.9(3) . . ?
C38 C39 C34 120.2(3) . . ?
C41 C40 C45 118.7(3) . . ?
C41 C40 P1 121.0(2) . . ?
C45 C40 P1 119.5(2) . . ?
C40 C41 C42 120.5(3) . . ?
C43 C42 C41 119.9(4) . . ?
C42 C43 C44 120.2(3) . . ?
C43 C44 C45 120.7(3) . . ?
C44 C45 C40 120.0(3) . . ?
F2A F1 F3 123.7(8) . . ?
F2A F1 B1 67.0(5) . . ?
F3 F1 B1 59.8(5) . . ?
F2 F1A F3A 120.1(7) . . ?
F2 F1A B1 62.6(5) . . ?
F3A F1A B1 57.7(5) . . ?
F1A F2 B1 67.5(5) . . ?
F1A F2 F3 121.1(9) . . ?
B1 F2 F3 57.2(5) . . ?
F1 F2A F3A 115.7(8) . . ?
F1 F2A B1 59.0(6) . . ?
F3A F2A B1 57.0(4) . . ?
B1 F3A F2A 65.6(6) . . ?
B1 F3A F1A 63.8(5) . . ?
F2A F3A F1A 110.6(7) . . ?
F1 F3 B1 62.1(6) . . ?
F1 F3 F2 112.7(8) . . ?
B1 F3 F2 60.4(5) . . ?

loop_
_geom_bond_atom_site_label_1
_geom_bond_atom_site_label_2
_geom_bond_distance
_geom_bond_site_symmetry_2
_geom_bond_publ_flag
B1 F3 1.299(9) . ?
B1 F3A 1.316(8) . ?
B1 F1 1.330(7) . ?
B1 F4 1.342(5) . ?
B1 F2 1.343(7) . ?
B1 F1A 1.398(8) . ?
B1 F2A 1.429(9) . ?
P1 C34 1.820(3) . ?
P1 C28 1.822(3) . ?
P1 C40 1.829(3) . ?
P1 Cu1 2.2277(10) . ?
Cu1 N5 2.022(3) . ?
Cu1 N4 2.076(3) . ?
Cu1 C26 2.429(3) . ?
N1 C7 1.392(5) . ?
N1 C1 1.394(5) . ?
N1 C23 1.426(4) . ?
N2 C7 1.313(5) . ?
N2 C6 1.344(5) . ?
N3 C14 1.386(4) . ?
N3 C8 1.393(4) . ?
N3 C27 1.413(4) . ?
N4 C14 1.339(4) . ?
N4 C13 1.350(4) . ?
N5 C21 1.339(4) . ?
N5 C20 1.343(4) . ?
N6 C21 1.389(4) . ?
N6 C15 1.390(4) . ?
N6 C25 1.425(4) . ?
C1 C2 1.334(5) . ?
C2 C3 1.416(6) . ?
C3 C4 1.383(6) . ?
C3 C7 1.412(5) . ?
C4 C5 1.368(7) . ?
C5 C6 1.391(7) . ?
C8 C9 1.338(5) . ?
C9 C10 1.448(5) . ?
C10 C11 1.380(5) . ?
C10 C14 1.401(4) . ?
C11 C12 1.376(5) . ?
C12 C13 1.387(5) . ?
C15 C16 1.349(5) . ?
C16 C17 1.429(5) . ?
C17 C18 1.395(5) . ?
C17 C21 1.408(4) . ?
C18 C19 1.375(5) . ?
C19 C20 1.396(5) . ?
C22 C27 1.378(4) . ?
C22 C23 1.383(5) . ?
C23 C24 1.396(4) . ?
C24 C25 1.388(4) . ?
C25 C26 1.384(4) . ?
C26 C27 1.400(4) . ?
C28 C29 1.384(5) . ?
C28 C33 1.394(5) . ?
C29 C30 1.390(5) . ?
C30 C31 1.356(5) . ?
C31 C32 1.370(5) . ?
C32 C33 1.387(5) . ?
C34 C35 1.380(5) . ?
C34 C39 1.400(4) . ?
C35 C36 1.403(5) . ?
C36 C37 1.371(5) . ?
C37 C38 1.383(5) . ?
C38 C39 1.381(5) . ?
C40 C41 1.385(4) . ?
C40 C45 1.405(4) . ?
C41 C42 1.395(5) . ?
C42 C43 1.373(5) . ?
C43 C44 1.373(5) . ?
C44 C45 1.378(5) . ?
F1 F2A 1.255(12) . ?
F1 F3 1.276(15) . ?
F1A F2 1.157(8) . ?
F1A F3A 1.328(10) . ?
F2 F3 1.369(14) . ?
F2A F3A 1.322(11) . ?

loop_
_platon_squeeze_void_nr
_platon_squeeze_void_average_x
_platon_squeeze_void_average_y
_platon_squeeze_void_average_z
_platon_squeeze_void_volume
_platon_squeeze_void_count_electrons
1 0.500 0.500 0.500 100.2 35.1
2 0.500 1.000 0.000 100.2 34.9
3 0.500 0.500 1.000 119.8 36.2
4 0.500 1.000 0.500 119.8 36.0
